data_9015302
loop_
_publ_author_name
'Makovicky, E.'
'Topa, D.'
'Tajjedin, H.'
'Rastad, E.'
'Yaghubpur, A.'

_publ_section_title
;
 The crystal structure of guettardite, PbAsSbS4,
 and the twinnite-guettardite problem
;
_journal_name_full 'The Canadian Mineralogist'
_journal_page_first 253
_journal_page_last 265
_journal_paper_doi 10.3749/canmin.50.2.253
_journal_volume 50
_journal_year 2012
_chemical_compound_source 'Barika Au-Ag deposit in the Azarbaijan Province, western Iran'
_chemical_formula_sum 'As Pb S4 Sb'
_chemical_name_mineral Guettardite
_space_group_IT_number 14
_symmetry_space_group_name_Hall '-P 2ybc'
_symmetry_space_group_name_H-M 'P 1 21/c 1'
_cell_angle_alpha 90
_cell_angle_beta 101.814
_cell_angle_gamma 90
_cell_length_a 8.527
_cell_length_b 7.971
_cell_length_c 20.102
_cell_formula_units_Z 8
_cell_volume 1337.365
_database_code_amcsd 0019213
_exptl_crystal_density_diffrn 5.286
_cod_original_formula_sum 'Pb As Sb S4'
_cod_database_code 9015302

loop_
_space_group_symop_operation_xyz
x,y,z
x,1/2-y,1/2+z
-x,1/2+y,1/2-z
-x,-y,-z

loop_
_atom_site_aniso_label
_atom_site_aniso_U_11
_atom_site_aniso_U_22
_atom_site_aniso_U_33
_atom_site_aniso_U_12
_atom_site_aniso_U_13
_atom_site_aniso_U_23
Pb1 0.03600 0.03600 0.03400 0.01000 0.00200 0.00600
Pb2 0.04900 0.06600 0.03900 0.02800 0.02000 0.02000
As1 0.01900 0.01600 0.03100 0.00200 0.00100 0.00700
As2 0.02100 0.02400 0.02300 0.00300 0.00100 0.00200
Sb1 0.02900 0.01800 0.02800 0.00200 0.00600 0.00100
Sb2 0.03800 0.01700 0.02700 0.00200 0.00400 0.00040
S1 0.02200 0.01500 0.02300 0.00700 0.00500 0.00900
S2 0.03500 0.01700 0.02300 0.00300 0.01300 0.00600
S3 0.03500 0.02000 0.04400 0.00200 0.01500 0.01200
S4 0.01800 0.01800 0.02200 0.00900 0.00400 0.00700
S5 0.03000 0.01500 0.06800 0.00200 0.02300 0.01600
S6 0.02500 0.01900 0.02000 0.00500 0.00700 0.00600
S7 0.02900 0.01900 0.01800 0.00000 0.00600 0.01200
S8 0.02700 0.01700 0.03000 0.00500 0.01000 0.00100

loop_
_atom_site_label
_atom_site_fract_x
_atom_site_fract_y
_atom_site_fract_z
_atom_site_U_iso_or_equiv
Pb1 0.51740 0.09260 0.79750 0.03600
Pb2 0.02430 0.08540 0.80270 0.05000
As1 0.35860 0.17080 0.99400 0.02200
As2 0.80670 0.00630 0.36810 0.02300
Sb1 0.91160 0.19510 0.02560 0.02500
Sb2 0.65970 0.01960 0.61320 0.02800
S1 0.14030 0.00940 0.07640 0.02000
S2 0.70430 0.04160 0.08400 0.02400
S3 0.54400 0.19330 0.44190 0.03200
S4 0.41480 0.16750 0.65740 0.01900
S5 0.15060 0.15840 0.45310 0.03400
S6 0.26900 0.14140 0.28170 0.02100
S7 0.99970 0.16580 0.65970 0.02200
S8 0.75580 0.15490 0.26860 0.02400

loop_
_cod_related_entry_id
_cod_related_entry_database
_cod_related_entry_code
1 AMCSD 0019213
